data_7036900
loop_
_publ_author_name
'Xue, Mingqiang'
'Zheng, Yu'
'Hong, Yubiao'
'Yao, Yingming'
'Xu, Fan'
'Zhang, Yong'
'Shen, Qi'

_publ_section_title
;
 Catalytic addition of amines to carbodiimides by
 bis(\b-diketiminate)lanthanide(ii) complexes and mechanistic studies.
;
_journal_issue 46
_journal_name_full 'Dalton transactions (Cambridge, England : 2003)'
_journal_page_first 20075
_journal_page_last 20086
_journal_paper_doi 10.1039/c5dt03674g
_journal_volume 44
_journal_year 2015
_chemical_formula_moiety 'C42 H50 N4 O Yb, C4 H8 O'
_chemical_formula_sum 'C46 H58 N4 O2 Yb'
_chemical_formula_weight 872.00
_chemical_name_systematic
; 
 ? 
;
_chemical_properties_physical Air-sensitive
_space_group_IT_number 14
_symmetry_cell_setting monoclinic
_symmetry_Int_Tables_number 14
_symmetry_space_group_name_Hall '-P 2yn'
_symmetry_space_group_name_H-M 'P 1 21/n 1'
_atom_sites_solution_hydrogens geom
_atom_sites_solution_primary direct
_atom_sites_solution_secondary difmap
_audit_creation_method SHELXL-97
_audit_update_record
;
2015-06-28 deposited with the CCDC.
2015-10-16 downloaded from the CCDC.
;
_cell_angle_alpha 90.00
_cell_angle_beta 93.252(6)
_cell_angle_gamma 90.00
_cell_formula_units_Z 4
_cell_length_a 12.149(2)
_cell_length_b 21.676(4)
_cell_length_c 16.550(3)
_cell_measurement_reflns_used 15808
_cell_measurement_temperature 223(2)
_cell_measurement_theta_max 27.5
_cell_measurement_theta_min 3.1
_cell_volume 4351.3(13)
_computing_cell_refinement CrystalClear
_computing_data_collection CrystalClear
_computing_data_reduction CrystalStructure
_computing_structure_refinement 'SHELXL-97 (Sheldrick, 1997)'
_computing_structure_solution 'SHELXS-97 (Sheldrick, 1990)'
_diffrn_ambient_temperature 223(2)
_diffrn_detector_area_resol_mean 14.63
_diffrn_measured_fraction_theta_full 0.984
_diffrn_measured_fraction_theta_max 0.984
_diffrn_measurement_device_type 'Rigaku Saturn'
_diffrn_measurement_method \w
_diffrn_radiation_monochromator graphite
_diffrn_radiation_source 'fine-focus sealed tube'
_diffrn_radiation_type MoK\a
_diffrn_radiation_wavelength 0.71075
_diffrn_reflns_av_R_equivalents 0.0492
_diffrn_reflns_av_sigmaI/netI 0.0698
_diffrn_reflns_limit_h_max 15
_diffrn_reflns_limit_h_min -14
_diffrn_reflns_limit_k_max 20
_diffrn_reflns_limit_k_min -28
_diffrn_reflns_limit_l_max 21
_diffrn_reflns_limit_l_min -21
_diffrn_reflns_number 24012
_diffrn_reflns_theta_full 27.50
_diffrn_reflns_theta_max 27.50
_diffrn_reflns_theta_min 3.05
_exptl_absorpt_coefficient_mu 2.189
_exptl_absorpt_correction_T_max 0.5546
_exptl_absorpt_correction_T_min 0.5313
_exptl_absorpt_correction_type multi-scan
_exptl_absorpt_process_details 'Jacobson, R. (1998) Private communication'
_exptl_crystal_colour black
_exptl_crystal_density_diffrn 1.331
_exptl_crystal_density_method 'not measured'
_exptl_crystal_description block
_exptl_crystal_F_000 1792.0
_exptl_crystal_size_max 0.65
_exptl_crystal_size_mid 0.65
_exptl_crystal_size_min 0.60
_refine_diff_density_max 1.494
_refine_diff_density_min -0.868
_refine_diff_density_rms 0.099
_refine_ls_extinction_method none
_refine_ls_goodness_of_fit_ref 1.080
_refine_ls_hydrogen_treatment mixed
_refine_ls_matrix_type full
_refine_ls_number_parameters 487
_refine_ls_number_reflns 9839
_refine_ls_number_restraints 1
_refine_ls_restrained_S_all 1.081
_refine_ls_R_factor_all 0.0959
_refine_ls_R_factor_gt 0.0624
_refine_ls_shift/su_max 0.063
_refine_ls_shift/su_mean 0.003
_refine_ls_structure_factor_coef Fsqd
_refine_ls_weighting_details 'calc w=1/[\s^2^(Fo^2^)+(0.0432P)^2^+7.2901P] where P=(Fo^2^+2Fc^2^)/3'
_refine_ls_weighting_scheme calc
_refine_ls_wR_factor_gt 0.1252
_refine_ls_wR_factor_ref 0.1439
_reflns_number_gt 6853
_reflns_number_total 9839
_reflns_threshold_expression >2sigma(I)
_cod_data_source_file c5dt03674g2.cif
_cod_data_source_block e:\1\s130506a\shelxl
_cod_depositor_comments 'Adding full bibliography for 7036896--7036901.cif.'
_cod_original_cell_volume 4351.1(14)
_cod_database_code 7036900

loop_
_symmetry_equiv_pos_as_xyz
'x, y, z'
'-x+1/2, y+1/2, -z+1/2'
'-x, -y, -z'
'x-1/2, -y-1/2, z-1/2'

loop_
_atom_site_label
_atom_site_type_symbol
_atom_site_fract_x
_atom_site_fract_y
_atom_site_fract_z
_atom_site_U_iso_or_equiv
_atom_site_adp_type
_atom_site_occupancy
_atom_site_symmetry_multiplicity
_atom_site_calc_flag
_atom_site_refinement_flags
Yb1 Yb 0.26706(2) 0.190235(13) 0.691020(17) 0.05115(11) Uani 1 1 d .
O1 O 0.3165(5) 0.1599(3) 0.8270(3) 0.0827(16) Uani 1 1 d .
O2 O 0.353(2) -0.0062(9) 0.1112(10) 0.292(9) Uani 1 1 d .
N1 N 0.4164(4) 0.2648(3) 0.7031(3) 0.0568(14) Uani 1 1 d .
N2 N 0.1810(4) 0.2848(2) 0.6533(3) 0.0549(14) Uani 1 1 d .
N3 N 0.1217(5) 0.1121(3) 0.6875(3) 0.0593(14) Uani 1 1 d .
N4 N 0.3001(5) 0.1323(3) 0.5733(4) 0.0631(15) Uani 1 1 d .
C1 C 0.5374(6) 0.3406(4) 0.6414(6) 0.089(3) Uani 1 1 d .
H1A H 0.5640 0.3588 0.6924 0.133 Uiso 1 1 calc R
H1B H 0.5305 0.3724 0.6002 0.133 Uiso 1 1 calc R
H1C H 0.5891 0.3094 0.6253 0.133 Uiso 1 1 calc R
C2 C 0.4255(6) 0.3110(3) 0.6514(5) 0.0581(17) Uani 1 1 d .
C3 C 0.3376(6) 0.3373(3) 0.6047(4) 0.0598(18) Uani 1 1 d .
H3 H 0.3577 0.3636 0.5628 0.072 Uiso 1 1 calc R
C4 C 0.2243(6) 0.3297(3) 0.6117(4) 0.0587(17) Uani 1 1 d .
C5 C 0.1499(6) 0.3767(4) 0.5685(5) 0.078(2) Uani 1 1 d .
H5A H 0.0974 0.3556 0.5318 0.117 Uiso 1 1 calc R
H5B H 0.1940 0.4047 0.5381 0.117 Uiso 1 1 calc R
H5C H 0.1105 0.3998 0.6079 0.117 Uiso 1 1 calc R
C6 C 0.5080(6) 0.2489(3) 0.7568(5) 0.0611(18) Uani 1 1 d .
C7 C 0.5266(7) 0.2801(4) 0.8295(6) 0.078(2) Uani 1 1 d .
C8 C 0.6101(8) 0.2603(5) 0.8836(6) 0.093(3) Uani 1 1 d .
H8 H 0.6219 0.2811 0.9332 0.111 Uiso 1 1 calc R
C9 C 0.6761(7) 0.2113(6) 0.8669(7) 0.103(4) Uani 1 1 d .
H9 H 0.7324 0.1985 0.9044 0.123 Uiso 1 1 calc R
C10 C 0.6586(8) 0.1813(4) 0.7945(7) 0.095(3) Uani 1 1 d .
H10 H 0.7040 0.1480 0.7819 0.114 Uiso 1 1 calc R
C11 C 0.5746(6) 0.1996(4) 0.7400(5) 0.076(2) Uani 1 1 d .
H11 H 0.5628 0.1782 0.6909 0.091 Uiso 1 1 calc R
C12 C 0.4583(9) 0.3332(5) 0.8507(6) 0.116(4) Uani 1 1 d .
H12A H 0.4751 0.3681 0.8168 0.175 Uiso 1 1 calc R
H12B H 0.4739 0.3439 0.9071 0.175 Uiso 1 1 calc R
H12C H 0.3810 0.3225 0.8420 0.175 Uiso 1 1 calc R
C13 C 0.0651(6) 0.2866(4) 0.6698(6) 0.070(2) Uani 1 1 d .
C14 C 0.0317(9) 0.3205(5) 0.7358(7) 0.096(3) Uani 1 1 d .
C15 C -0.0784(11) 0.3147(6) 0.7522(10) 0.148(6) Uani 1 1 d .
H15 H -0.1048 0.3367 0.7961 0.177 Uiso 1 1 calc R
C16 C -0.1480(17) 0.2795(10) 0.7084(14) 0.183(12) Uani 1 1 d .
H16 H -0.2205 0.2759 0.7249 0.220 Uiso 1 1 calc R
C17 C -0.1216(14) 0.2484(10) 0.6412(13) 0.180(10) Uani 1 1 d .
H17 H -0.1745 0.2266 0.6089 0.216 Uiso 1 1 calc R
C18 C -0.0074(8) 0.2509(5) 0.6225(7) 0.106(3) Uani 1 1 d .
H18 H 0.0177 0.2284 0.5786 0.128 Uiso 1 1 calc R
C19 C 0.1101(11) 0.3576(6) 0.7852(7) 0.138(5) Uani 1 1 d .
H19A H 0.1771 0.3341 0.7967 0.207 Uiso 1 1 calc R
H19B H 0.0780 0.3685 0.8356 0.207 Uiso 1 1 calc R
H19C H 0.1272 0.3949 0.7561 0.207 Uiso 1 1 calc R
C20 C -0.0430(7) 0.0615(5) 0.6233(5) 0.100(3) Uani 1 1 d .
H20A H -0.0397 0.0260 0.6590 0.150 Uiso 1 1 calc R
H20B H -0.0691 0.0488 0.5694 0.150 Uiso 1 1 calc R
H20C H -0.0931 0.0919 0.6436 0.150 Uiso 1 1 calc R
C21 C 0.0731(6) 0.0900(3) 0.6200(4) 0.0628(19) Uani 1 1 d .
C22 C 0.1163(6) 0.0911(4) 0.5445(4) 0.070(2) Uani 1 1 d .
H22 H 0.0669 0.0804 0.5010 0.084 Uiso 1 1 calc R
C23 C 0.2228(7) 0.1058(3) 0.5236(4) 0.0651(19) Uani 1 1 d .
C24 C 0.2530(7) 0.0882(4) 0.4380(4) 0.086(3) Uani 1 1 d .
H24A H 0.2759 0.1248 0.4097 0.129 Uiso 1 1 calc R
H24B H 0.1894 0.0701 0.4089 0.129 Uiso 1 1 calc R
H24C H 0.3130 0.0586 0.4411 0.129 Uiso 1 1 calc R
C25 C 0.0787(6) 0.0977(3) 0.7639(4) 0.0600(18) Uani 1 1 d .
C26 C 0.1036(6) 0.0410(3) 0.8000(4) 0.067(2) Uani 1 1 d .
C27 C 0.0678(8) 0.0306(4) 0.8766(5) 0.089(3) Uani 1 1 d .
H27 H 0.0828 -0.0076 0.9017 0.107 Uiso 1 1 calc R
C28 C 0.0115(8) 0.0740(5) 0.9167(5) 0.091(3) Uani 1 1 d .
H28 H -0.0094 0.0657 0.9695 0.109 Uiso 1 1 calc R
C29 C -0.0154(7) 0.1297(5) 0.8818(6) 0.089(3) Uani 1 1 d .
H29 H -0.0578 0.1586 0.9086 0.107 Uiso 1 1 calc R
C30 C 0.0218(6) 0.1423(4) 0.8050(5) 0.075(2) Uani 1 1 d .
H30 H 0.0083 0.1811 0.7811 0.090 Uiso 1 1 calc R
C31 C 0.1671(9) -0.0082(4) 0.7577(6) 0.109(3) Uani 1 1 d .
H31A H 0.1221 -0.0243 0.7122 0.163 Uiso 1 1 calc R
H31B H 0.1858 -0.0414 0.7953 0.163 Uiso 1 1 calc R
H31C H 0.2341 0.0095 0.7385 0.163 Uiso 1 1 calc R
C32 C 0.4121(6) 0.1368(4) 0.5501(4) 0.066(2) Uani 1 1 d .
C33 C 0.4849(7) 0.0890(4) 0.5681(5) 0.079(2) Uani 1 1 d .
C34 C 0.5939(8) 0.0980(6) 0.5500(6) 0.105(3) Uani 1 1 d .
H34 H 0.6459 0.0666 0.5615 0.126 Uiso 1 1 calc R
C35 C 0.6274(9) 0.1528(7) 0.5150(7) 0.116(4) Uani 1 1 d .
H35 H 0.7017 0.1581 0.5034 0.139 Uiso 1 1 calc R
C36 C 0.5549(10) 0.1980(6) 0.4977(7) 0.111(4) Uani 1 1 d .
H36 H 0.5787 0.2347 0.4740 0.133 Uiso 1 1 calc R
C37 C 0.4460(8) 0.1912(4) 0.5142(5) 0.083(3) Uani 1 1 d .
H37 H 0.3950 0.2229 0.5015 0.100 Uiso 1 1 calc R
C38 C 0.4476(9) 0.0317(4) 0.6065(6) 0.108(3) Uani 1 1 d .
H38A H 0.4419 0.0386 0.6640 0.162 Uiso 1 1 calc R
H38B H 0.5004 -0.0010 0.5983 0.162 Uiso 1 1 calc R
H38C H 0.3761 0.0199 0.5823 0.162 Uiso 1 1 calc R
C39 C 0.2870(12) 0.1895(5) 0.9004(7) 0.130(4) Uani 1 1 d .
H39A H 0.2078 0.1983 0.8988 0.155 Uiso 1 1 calc R
H39B H 0.3278 0.2282 0.9090 0.155 Uiso 1 1 calc R
C40 C 0.3174(15) 0.1450(8) 0.9645(7) 0.183(7) Uani 1 1 d .
H40A H 0.2512 0.1317 0.9909 0.220 Uiso 1 1 calc R
H40B H 0.3677 0.1643 1.0053 0.220 Uiso 1 1 calc R
C41 C 0.3714(13) 0.0910(8) 0.9290(8) 0.164(6) Uani 1 1 d .
H41A H 0.4436 0.0833 0.9566 0.197 Uiso 1 1 calc R
H41B H 0.3258 0.0539 0.9329 0.197 Uiso 1 1 calc R
C42 C 0.3826(9) 0.1074(5) 0.8476(7) 0.122(4) Uani 1 1 d .
H42A H 0.3599 0.0728 0.8125 0.147 Uiso 1 1 calc R
H42B H 0.4600 0.1167 0.8391 0.147 Uiso 1 1 calc R
C43 C 0.3957(16) 0.0144(14) 0.1757(18) 0.298(18) Uani 1 1 d .
H43A H 0.4057 0.0590 0.1703 0.358 Uiso 1 1 calc R
H43B H 0.4688 -0.0042 0.1854 0.358 Uiso 1 1 calc R
C44 C 0.335(2) 0.0031(10) 0.2411(11) 0.244(12) Uani 1 1 d D
H44A H 0.3439 -0.0394 0.2607 0.292 Uiso 1 1 calc R
H44B H 0.3526 0.0319 0.2855 0.292 Uiso 1 1 calc R
C45 C 0.2263(16) 0.0136(12) 0.2046(13) 0.251(12) Uani 1 1 d D
H45A H 0.1932 0.0510 0.2260 0.302 Uiso 1 1 calc R
H45B H 0.1775 -0.0216 0.2128 0.302 Uiso 1 1 calc R
C46 C 0.2471(13) 0.0202(15) 0.1267(17) 0.293(15) Uani 1 1 d .
H46A H 0.2467 0.0641 0.1126 0.351 Uiso 1 1 calc R
H46B H 0.1892 -0.0004 0.0929 0.351 Uiso 1 1 calc R

loop_
_atom_site_aniso_label
_atom_site_aniso_U_11
_atom_site_aniso_U_22
_atom_site_aniso_U_33
_atom_site_aniso_U_23
_atom_site_aniso_U_13
_atom_site_aniso_U_12
Yb1 0.05866(19) 0.04554(17) 0.04949(17) -0.00041(14) 0.00506(12) -0.00632(14)
O1 0.089(4) 0.101(4) 0.057(3) 0.014(3) 0.004(3) -0.005(4)
O2 0.40(3) 0.299(19) 0.182(14) -0.069(12) 0.037(16) 0.076(18)
N1 0.059(3) 0.057(3) 0.054(3) 0.001(3) -0.001(3) -0.003(3)
N2 0.056(3) 0.051(3) 0.058(4) 0.007(3) -0.002(3) 0.000(3)
N3 0.073(4) 0.055(3) 0.050(3) -0.001(3) 0.008(3) -0.009(3)
N4 0.068(4) 0.061(4) 0.060(4) -0.004(3) 0.011(3) -0.006(3)
C1 0.068(5) 0.090(6) 0.108(7) 0.024(6) 0.001(5) -0.014(5)
C2 0.049(4) 0.056(4) 0.069(5) -0.005(4) 0.006(3) -0.005(3)
C3 0.059(4) 0.067(5) 0.054(4) 0.007(3) 0.009(3) -0.001(4)
C4 0.077(5) 0.047(4) 0.052(4) 0.000(3) 0.001(3) 0.005(4)
C5 0.076(5) 0.077(5) 0.082(6) 0.024(4) 0.005(4) 0.005(4)
C6 0.060(4) 0.053(4) 0.070(5) 0.003(4) -0.005(4) -0.008(3)
C7 0.071(5) 0.078(6) 0.083(6) -0.004(5) -0.009(4) -0.009(4)
C8 0.089(6) 0.105(8) 0.082(7) 0.001(6) -0.019(5) -0.018(6)
C9 0.061(5) 0.124(9) 0.119(9) 0.051(7) -0.029(6) -0.015(6)
C10 0.072(6) 0.089(7) 0.121(9) 0.023(6) -0.007(6) 0.010(5)
C11 0.062(5) 0.085(6) 0.081(6) 0.000(5) 0.006(4) -0.004(4)
C12 0.121(8) 0.121(8) 0.104(8) -0.044(7) -0.023(7) 0.017(7)
C13 0.055(4) 0.060(5) 0.095(6) 0.026(4) -0.001(4) -0.004(4)
C14 0.091(7) 0.081(7) 0.119(9) 0.029(6) 0.036(6) 0.017(6)
C15 0.105(9) 0.150(13) 0.197(15) 0.061(11) 0.088(10) 0.039(9)
C16 0.091(11) 0.18(2) 0.28(3) 0.15(2) -0.011(16) -0.019(12)
C17 0.090(12) 0.18(2) 0.26(2) 0.130(18) -0.061(14) -0.040(12)
C18 0.082(6) 0.094(7) 0.140(9) 0.054(7) -0.027(6) -0.015(6)
C19 0.171(12) 0.148(11) 0.100(9) -0.026(8) 0.052(8) 0.019(10)
C20 0.082(6) 0.131(8) 0.087(7) -0.012(6) 0.002(5) -0.036(6)
C21 0.068(4) 0.064(5) 0.057(4) 0.000(4) 0.012(4) -0.016(4)
C22 0.075(5) 0.081(5) 0.054(4) -0.003(4) -0.001(4) -0.017(4)
C23 0.089(6) 0.060(4) 0.046(4) 0.000(3) 0.008(4) 0.007(4)
C24 0.103(6) 0.100(7) 0.055(5) -0.018(5) 0.005(4) -0.003(5)
C25 0.070(5) 0.059(4) 0.051(4) 0.006(3) 0.002(3) -0.021(4)
C26 0.081(5) 0.058(4) 0.063(5) 0.010(4) 0.015(4) -0.018(4)
C27 0.117(7) 0.074(6) 0.077(6) 0.020(5) 0.017(5) -0.018(5)
C28 0.112(7) 0.101(7) 0.061(5) 0.011(5) 0.023(5) -0.022(6)
C29 0.079(6) 0.108(8) 0.082(6) -0.004(6) 0.024(5) 0.001(5)
C30 0.074(5) 0.068(5) 0.083(6) 0.006(4) 0.015(4) 0.001(4)
C31 0.172(10) 0.061(5) 0.098(7) 0.003(5) 0.048(7) 0.008(6)
C32 0.070(5) 0.078(5) 0.052(4) -0.018(4) 0.020(4) -0.005(4)
C33 0.081(6) 0.076(6) 0.081(6) -0.018(5) 0.006(5) 0.013(5)
C34 0.085(7) 0.131(9) 0.100(8) -0.042(7) 0.013(6) 0.022(7)
C35 0.075(7) 0.161(12) 0.114(9) -0.042(9) 0.026(6) -0.022(8)
C36 0.108(8) 0.120(9) 0.109(9) -0.010(7) 0.043(7) -0.015(7)
C37 0.089(6) 0.089(6) 0.075(6) -0.004(5) 0.030(5) -0.012(5)
C38 0.136(9) 0.078(7) 0.109(8) -0.001(6) 0.003(7) 0.031(6)
C39 0.191(13) 0.115(9) 0.084(8) -0.020(7) 0.016(8) -0.030(8)
C40 0.29(2) 0.206(17) 0.053(7) -0.016(10) 0.010(10) -0.033(16)
C41 0.190(14) 0.206(17) 0.093(10) 0.045(11) -0.027(9) -0.032(13)
C42 0.127(9) 0.130(10) 0.110(9) 0.049(8) 0.014(7) 0.011(8)
C43 0.161(16) 0.47(4) 0.27(3) -0.22(3) 0.101(19) -0.09(2)
C44 0.34(3) 0.23(2) 0.140(17) 0.008(15) -0.13(2) 0.02(2)
C45 0.26(3) 0.37(3) 0.140(16) 0.067(18) 0.101(17) 0.10(2)
C46 0.093(11) 0.49(4) 0.29(3) 0.15(3) 0.027(14) 0.066(18)

loop_
_atom_type_symbol
_atom_type_description
_atom_type_scat_dispersion_real
_atom_type_scat_dispersion_imag
_atom_type_scat_source
C C 0.0033 0.0016 'International Tables Vol C Tables 4.2.6.8 and 6.1.1.4'
H H 0.0000 0.0000 'International Tables Vol C Tables 4.2.6.8 and 6.1.1.4'
N N 0.0061 0.0033 'International Tables Vol C Tables 4.2.6.8 and 6.1.1.4'
O O 0.0106 0.0060 'International Tables Vol C Tables 4.2.6.8 and 6.1.1.4'
Yb Yb -0.3850 5.5486 'International Tables Vol C Tables 4.2.6.8 and 6.1.1.4'

loop_
_geom_angle_atom_site_label_1
_geom_angle_atom_site_label_2
_geom_angle_atom_site_label_3
_geom_angle
N2 Yb1 N4 109.6(2)
N2 Yb1 O1 124.7(2)
N4 Yb1 O1 125.7(2)
N2 Yb1 N1 76.25(19)
N4 Yb1 N1 105.05(19)
O1 Yb1 N1 87.65(19)
N2 Yb1 N3 106.62(19)
N4 Yb1 N3 76.65(19)
O1 Yb1 N3 88.52(19)
N1 Yb1 N3 176.10(19)
C42 O1 C39 108.5(8)
C42 O1 Yb1 123.7(6)
C39 O1 Yb1 127.8(7)
C43 O2 C46 92.2(19)
C2 N1 C6 119.6(6)
C2 N1 Yb1 122.6(5)
C6 N1 Yb1 116.3(4)
C4 N2 C13 119.8(6)
C4 N2 Yb1 126.4(5)
C13 N2 Yb1 113.2(4)
C21 N3 C25 120.0(6)
C21 N3 Yb1 123.9(4)
C25 N3 Yb1 115.5(4)
C23 N4 C32 120.4(6)
C23 N4 Yb1 125.8(5)
C32 N4 Yb1 112.9(4)
C2 C1 H1A 109.5
C2 C1 H1B 109.5
H1A C1 H1B 109.5
C2 C1 H1C 109.5
H1A C1 H1C 109.5
H1B C1 H1C 109.5
N1 C2 C3 125.0(6)
N1 C2 C1 119.8(7)
C3 C2 C1 115.2(7)
C4 C3 C2 129.0(7)
C4 C3 H3 115.5
C2 C3 H3 115.5
N2 C4 C3 123.6(7)
N2 C4 C5 119.9(6)
C3 C4 C5 116.5(6)
C4 C5 H5A 109.5
C4 C5 H5B 109.5
H5A C5 H5B 109.5
C4 C5 H5C 109.5
H5A C5 H5C 109.5
H5B C5 H5C 109.5
C11 C6 C7 119.0(8)
C11 C6 N1 120.5(7)
C7 C6 N1 120.4(7)
C8 C7 C6 119.2(9)
C8 C7 C12 119.4(9)
C6 C7 C12 121.3(8)
C9 C8 C7 121.8(10)
C9 C8 H8 119.1
C7 C8 H8 119.1
C8 C9 C10 118.8(9)
C8 C9 H9 120.6
C10 C9 H9 120.6
C9 C10 C11 120.5(9)
C9 C10 H10 119.8
C11 C10 H10 119.8
C6 C11 C10 120.7(9)
C6 C11 H11 119.6
C10 C11 H11 119.6
C7 C12 H12A 109.5
C7 C12 H12B 109.5
H12A C12 H12B 109.5
C7 C12 H12C 109.5
H12A C12 H12C 109.5
H12B C12 H12C 109.5
C18 C13 C14 122.2(9)
C18 C13 N2 118.2(9)
C14 C13 N2 119.3(8)
C15 C14 C13 115.7(13)
C15 C14 C19 123.1(13)
C13 C14 C19 121.2(9)
C16 C15 C14 122.6(17)
C16 C15 H15 118.7
C14 C15 H15 118.7
C15 C16 C17 124(2)
C15 C16 H16 117.9
C17 C16 H16 117.9
C16 C17 C18 116(2)
C16 C17 H17 122.2
C18 C17 H17 122.2
C13 C18 C17 119.4(14)
C13 C18 H18 120.3
C17 C18 H18 120.3
C14 C19 H19A 109.5
C14 C19 H19B 109.5
H19A C19 H19B 109.5
C14 C19 H19C 109.5
H19A C19 H19C 109.5
H19B C19 H19C 109.5
C21 C20 H20A 109.5
C21 C20 H20B 109.5
H20A C20 H20B 109.5
C21 C20 H20C 109.5
H20A C20 H20C 109.5
H20B C20 H20C 109.5
N3 C21 C22 125.7(7)
N3 C21 C20 118.6(6)
C22 C21 C20 115.7(7)
C21 C22 C23 129.3(7)
C21 C22 H22 115.4
C23 C22 H22 115.4
N4 C23 C22 124.9(7)
N4 C23 C24 118.5(7)
C22 C23 C24 116.6(7)
C23 C24 H24A 109.5
C23 C24 H24B 109.5
H24A C24 H24B 109.5
C23 C24 H24C 109.5
H24A C24 H24C 109.5
H24B C24 H24C 109.5
C30 C25 C26 120.5(7)
C30 C25 N3 119.9(7)
C26 C25 N3 119.3(7)
C27 C26 C25 117.7(8)
C27 C26 C31 120.3(8)
C25 C26 C31 122.0(7)
C28 C27 C26 122.0(8)
C28 C27 H27 119.0
C26 C27 H27 119.0
C27 C28 C29 121.2(8)
C27 C28 H28 119.4
C29 C28 H28 119.4
C28 C29 C30 118.3(9)
C28 C29 H29 120.9
C30 C29 H29 120.9
C25 C30 C29 120.3(8)
C25 C30 H30 119.9
C29 C30 H30 119.9
C26 C31 H31A 109.5
C26 C31 H31B 109.5
H31A C31 H31B 109.5
C26 C31 H31C 109.5
H31A C31 H31C 109.5
H31B C31 H31C 109.5
C33 C32 C37 121.7(8)
C33 C32 N4 119.6(7)
C37 C32 N4 118.6(7)
C32 C33 C34 117.1(9)
C32 C33 C38 121.0(8)
C34 C33 C38 122.0(9)
C33 C34 C35 120.9(10)
C33 C34 H34 119.5
C35 C34 H34 119.5
C36 C35 C34 120.6(10)
C36 C35 H35 119.7
C34 C35 H35 119.7
C35 C36 C37 120.6(11)
C35 C36 H36 119.7
C37 C36 H36 119.7
C36 C37 C32 119.1(9)
C36 C37 H37 120.5
C32 C37 H37 120.5
C33 C38 H38A 109.5
C33 C38 H38B 109.5
H38A C38 H38B 109.5
C33 C38 H38C 109.5
H38A C38 H38C 109.5
H38B C38 H38C 109.5
O1 C39 C40 104.7(10)
O1 C39 H39A 110.8
C40 C39 H39A 110.8
O1 C39 H39B 110.8
C40 C39 H39B 110.8
H39A C39 H39B 108.9
C39 C40 C41 109.5(11)
C39 C40 H40A 109.8
C41 C40 H40A 109.8
C39 C40 H40B 109.8
C41 C40 H40B 109.8
H40A C40 H40B 108.2
C42 C41 C40 104.3(12)
C42 C41 H41A 110.9
C40 C41 H41A 110.9
C42 C41 H41B 110.9
C40 C41 H41B 110.9
H41A C41 H41B 108.9
C41 C42 O1 110.4(11)
C41 C42 H42A 109.6
O1 C42 H42A 109.6
C41 C42 H42B 109.6
O1 C42 H42B 109.6
H42A C42 H42B 108.1
O2 C43 C44 113(2)
O2 C43 H43A 109.0
C44 C43 H43A 108.9
O2 C43 H43B 108.9
C44 C43 H43B 108.8
H43A C43 H43B 107.7
C45 C44 C43 99.4(17)
C45 C44 H44A 111.9
C43 C44 H44A 111.9
C45 C44 H44B 111.8
C43 C44 H44B 111.9
H44A C44 H44B 109.6
C44 C45 C46 101.8(16)
C44 C45 H45A 111.5
C46 C45 H45A 111.3
C44 C45 H45B 111.4
C46 C45 H45B 111.4
H45A C45 H45B 109.3
C45 C46 O2 110.5(17)
C45 C46 H46A 109.6
O2 C46 H46A 109.6
C45 C46 H46B 109.6
O2 C46 H46B 109.4
H46A C46 H46B 108.1

loop_
_geom_bond_atom_site_label_1
_geom_bond_atom_site_label_2
_geom_bond_distance
Yb1 N2 2.368(5)
Yb1 N4 2.372(6)
Yb1 O1 2.388(5)
Yb1 N1 2.429(5)
Yb1 N3 2.445(6)
O1 C42 1.423(11)
O1 C39 1.437(11)
O2 C43 1.24(2)
O2 C46 1.44(2)
N1 C2 1.326(8)
N1 C6 1.427(8)
N2 C4 1.319(8)
N2 C13 1.450(9)
N3 C21 1.324(8)
N3 C25 1.430(8)
N4 C23 1.342(9)
N4 C32 1.438(8)
C1 C2 1.520(10)
C1 H1A 0.9700
C1 H1B 0.9700
C1 H1C 0.9700
C2 C3 1.403(9)
C3 C4 1.398(9)
C3 H3 0.9400
C4 C5 1.514(9)
C5 H5A 0.9700
C5 H5B 0.9700
C5 H5C 0.9700
C6 C11 1.379(10)
C6 C7 1.388(10)
C7 C8 1.382(11)
C7 C12 1.472(12)
C8 C9 1.368(13)
C8 H8 0.9400
C9 C10 1.369(14)
C9 H9 0.9400
C10 C11 1.381(12)
C10 H10 0.9400
C11 H11 0.9400
C12 H12A 0.9700
C12 H12B 0.9700
C12 H12C 0.9700
C13 C18 1.381(12)
C13 C14 1.396(13)
C14 C15 1.386(14)
C14 C19 1.461(14)
C15 C16 1.32(2)
C15 H15 0.9400
C16 C17 1.35(3)
C16 H16 0.9400
C17 C18 1.440(18)
C17 H17 0.9400
C18 H18 0.9400
C19 H19A 0.9700
C19 H19B 0.9700
C19 H19C 0.9700
C20 C21 1.543(10)
C20 H20A 0.9700
C20 H20B 0.9700
C20 H20C 0.9700
C21 C22 1.383(9)
C22 C23 1.394(10)
C22 H22 0.9400
C23 C24 1.532(9)
C24 H24A 0.9700
C24 H24B 0.9700
C24 H24C 0.9700
C25 C30 1.387(10)
C25 C26 1.392(10)
C26 C27 1.382(10)
C26 C31 1.511(10)
C27 C28 1.358(12)
C27 H27 0.9400
C28 C29 1.370(12)
C28 H28 0.9400
C29 C30 1.400(11)
C29 H29 0.9400
C30 H30 0.9400
C31 H31A 0.9700
C31 H31B 0.9700
C31 H31C 0.9700
C32 C33 1.384(11)
C32 C37 1.393(10)
C33 C34 1.388(12)
C33 C38 1.478(12)
C34 C35 1.393(15)
C34 H34 0.9400
C35 C36 1.337(15)
C35 H35 0.9400
C36 C37 1.375(12)
C36 H36 0.9400
C37 H37 0.9400
C38 H38A 0.9700
C38 H38B 0.9700
C38 H38C 0.9700
C39 C40 1.464(16)
C39 H39A 0.9800
C39 H39B 0.9800
C40 C41 1.479(18)
C40 H40A 0.9800
C40 H40B 0.9800
C41 C42 1.408(13)
C41 H41A 0.9800
C41 H41B 0.9800
C42 H42A 0.9800
C42 H42B 0.9800
C43 C44 1.37(2)
C43 H43A 0.9800
C43 H43B 0.9800
C44 C45 1.436(15)
C44 H44A 0.9800
C44 H44B 0.9800
C45 C46 1.33(2)
C45 H45A 0.9800
C45 H45B 0.9800
C46 H46A 0.9800
C46 H46B 0.9800

loop_
_geom_torsion_atom_site_label_1
_geom_torsion_atom_site_label_2
_geom_torsion_atom_site_label_3
_geom_torsion_atom_site_label_4
_geom_torsion
N2 Yb1 O1 C42 -170.2(7)
N4 Yb1 O1 C42 8.1(8)
N1 Yb1 O1 C42 -98.7(7)
N3 Yb1 O1 C42 80.5(7)
N2 Yb1 O1 C39 9.8(8)
N4 Yb1 O1 C39 -171.9(7)
N1 Yb1 O1 C39 81.2(8)
N3 Yb1 O1 C39 -99.5(8)
N2 Yb1 N1 C2 -38.1(5)
N4 Yb1 N1 C2 68.8(5)
O1 Yb1 N1 C2 -164.8(5)
N3 Yb1 N1 C2 -176(2)
N2 Yb1 N1 C6 156.0(5)
N4 Yb1 N1 C6 -97.1(5)
O1 Yb1 N1 C6 29.3(5)
N3 Yb1 N1 C6 18(3)
N4 Yb1 N2 C4 -64.4(6)
O1 Yb1 N2 C4 114.1(6)
N1 Yb1 N2 C4 36.9(5)
N3 Yb1 N2 C4 -145.8(5)
N4 Yb1 N2 C13 106.7(5)
O1 Yb1 N2 C13 -74.8(6)
N1 Yb1 N2 C13 -152.0(5)
N3 Yb1 N2 C13 25.3(5)
N2 Yb1 N3 C21 72.6(6)
N4 Yb1 N3 C21 -34.2(6)
O1 Yb1 N3 C21 -161.4(6)
N1 Yb1 N3 C21 -150(2)
N2 Yb1 N3 C25 -98.0(5)
N4 Yb1 N3 C25 155.3(5)
O1 Yb1 N3 C25 28.0(5)
N1 Yb1 N3 C25 39(3)
N2 Yb1 N4 C23 -69.3(6)
O1 Yb1 N4 C23 112.1(6)
N1 Yb1 N4 C23 -149.8(6)
N3 Yb1 N4 C23 33.8(6)
N2 Yb1 N4 C32 99.9(5)
O1 Yb1 N4 C32 -78.6(5)
N1 Yb1 N4 C32 19.5(5)
N3 Yb1 N4 C32 -156.9(5)
C6 N1 C2 C3 -169.6(7)
Yb1 N1 C2 C3 25.0(9)
C6 N1 C2 C1 8.7(10)
Yb1 N1 C2 C1 -156.8(6)
N1 C2 C3 C4 12.7(12)
C1 C2 C3 C4 -165.6(8)
C13 N2 C4 C3 168.8(7)
Yb1 N2 C4 C3 -20.7(10)
C13 N2 C4 C5 -11.1(10)
Yb1 N2 C4 C5 159.5(5)
C2 C3 C4 N2 -16.1(12)
C2 C3 C4 C5 163.7(7)
C2 N1 C6 C11 -100.3(8)
Yb1 N1 C6 C11 66.1(8)
C2 N1 C6 C7 84.4(9)
Yb1 N1 C6 C7 -109.3(7)
C11 C6 C7 C8 -1.0(12)
N1 C6 C7 C8 174.4(7)
C11 C6 C7 C12 179.9(9)
N1 C6 C7 C12 -4.7(12)
C6 C7 C8 C9 1.0(14)
C12 C7 C8 C9 -179.9(9)
C7 C8 C9 C10 0.0(15)
C8 C9 C10 C11 -1.0(15)
C7 C6 C11 C10 0.1(12)
N1 C6 C11 C10 -175.3(7)
C9 C10 C11 C6 1.0(14)
C4 N2 C13 C18 100.8(8)
Yb1 N2 C13 C18 -70.9(8)
C4 N2 C13 C14 -83.9(9)
Yb1 N2 C13 C14 104.4(7)
C18 C13 C14 C15 1.5(13)
N2 C13 C14 C15 -173.6(8)
C18 C13 C14 C19 179.6(9)
N2 C13 C14 C19 4.5(13)
C13 C14 C15 C16 0.1(19)
C19 C14 C15 C16 -178.0(14)
C14 C15 C16 C17 -4(3)
C15 C16 C17 C18 5(3)
C14 C13 C18 C17 0.4(14)
N2 C13 C18 C17 175.6(10)
C16 C17 C18 C13 -4(2)
C25 N3 C21 C22 -167.9(8)
Yb1 N3 C21 C22 21.9(11)
C25 N3 C21 C20 13.5(11)
Yb1 N3 C21 C20 -156.7(6)
N3 C21 C22 C23 10.9(14)
C20 C21 C22 C23 -170.5(8)
C32 N4 C23 C22 170.4(7)
Yb1 N4 C23 C22 -21.1(10)
C32 N4 C23 C24 -7.7(10)
Yb1 N4 C23 C24 160.8(5)
C21 C22 C23 N4 -12.1(14)
C21 C22 C23 C24 166.0(8)
C21 N3 C25 C30 -105.9(8)
Yb1 N3 C25 C30 65.1(8)
C21 N3 C25 C26 80.4(9)
Yb1 N3 C25 C26 -108.7(6)
C30 C25 C26 C27 1.4(12)
N3 C25 C26 C27 175.1(7)
C30 C25 C26 C31 -178.9(8)
N3 C25 C26 C31 -5.2(11)
C25 C26 C27 C28 -0.9(13)
C31 C26 C27 C28 179.3(9)
C26 C27 C28 C29 2.1(15)
C27 C28 C29 C30 -3.5(14)
C26 C25 C30 C29 -2.9(12)
N3 C25 C30 C29 -176.5(7)
C28 C29 C30 C25 3.9(13)
C23 N4 C32 C33 -88.3(9)
Yb1 N4 C32 C33 101.8(7)
C23 N4 C32 C37 95.4(9)
Yb1 N4 C32 C37 -74.5(8)
C37 C32 C33 C34 1.1(12)
N4 C32 C33 C34 -175.1(7)
C37 C32 C33 C38 179.8(8)
N4 C32 C33 C38 3.6(12)
C32 C33 C34 C35 -0.3(14)
C38 C33 C34 C35 -179.0(9)
C33 C34 C35 C36 -0.3(17)
C34 C35 C36 C37 0.1(17)
C35 C36 C37 C32 0.7(15)
C33 C32 C37 C36 -1.3(13)
N4 C32 C37 C36 174.9(8)
C42 O1 C39 C40 -12.2(13)
Yb1 O1 C39 C40 167.8(8)
O1 C39 C40 C41 3.7(17)
C39 C40 C41 C42 6.1(18)
C40 C41 C42 O1 -14.0(16)
C39 O1 C42 C41 17.1(13)
Yb1 O1 C42 C41 -162.9(8)
C46 O2 C43 C44 48(3)
O2 C43 C44 C45 -40(4)
C43 C44 C45 C46 8(3)
C44 C45 C46 O2 20(3)
C43 O2 C46 C45 -41(4)
